data_7049622
loop_
_publ_author_name
'Liu, Bei'
'Liu, Jing-Cui'
'Shen, Yang'
'Feng, Jian-Shen'
'Bao, Song-Song'
'Zheng, Li-Min'

_publ_section_title
;
 Polymorphic layered copper phosphonates: exfoliation and proton
 conductivity studies.
;
_journal_issue 19
_journal_name_full 'Dalton transactions (Cambridge, England : 2003)'
_journal_page_first 6539
_journal_page_last 6545
_journal_paper_doi 10.1039/c9dt00970a
_journal_volume 48
_journal_year 2019
_chemical_formula_moiety '2(C11 H9 Cu O6 P), 2(H O0.50)'
_chemical_formula_sum 'C22 H20 Cu2 O13 P2'
_chemical_formula_weight 681.40
_space_group_crystal_system monoclinic
_space_group_IT_number 15
_space_group_name_Hall '-C 2yc'
_space_group_name_H-M_alt 'C 1 2/c 1'
_symmetry_space_group_name_Hall '-C 2yc'
_symmetry_space_group_name_H-M 'C 1 2/c 1'
_atom_sites_solution_hydrogens mixed
_audit_creation_method SHELXL-2018/3
_audit_update_record
;
2019-03-30 deposited with the CCDC.    2019-04-08 downloaded from the CCDC.
;
_cell_angle_alpha 90
_cell_angle_beta 93.147(7)
_cell_angle_gamma 90
_cell_formula_units_Z 4
_cell_length_a 42.026(17)
_cell_length_b 7.671(3)
_cell_length_c 7.729(3)
_cell_measurement_reflns_used 2676
_cell_measurement_temperature 296(2)
_cell_measurement_theta_max 27.447
_cell_measurement_theta_min 2.699
_cell_volume 2487.9(17)
_computing_cell_refinement SMART
_computing_data_collection 'SMART (Bruker, 2000)'
_computing_data_reduction 'SAINT (Bruker, 2000)'
_computing_molecular_graphics SHELXTL
_computing_publication_material SHELXTL
_computing_structure_refinement 'SHELXL-2018/3 (Sheldrick, 2018)'
_computing_structure_solution 'SHELXTL (Bruker, 2000)'
_diffrn_ambient_temperature 296(2)
_diffrn_measured_fraction_theta_full 0.991
_diffrn_measured_fraction_theta_max 0.991
_diffrn_measurement_device_type 'Bruker D8'
_diffrn_radiation_type MoK\a
_diffrn_radiation_wavelength 0.71073
_diffrn_reflns_av_R_equivalents 0.0588
_diffrn_reflns_av_unetI/netI 0.0660
_diffrn_reflns_Laue_measured_fraction_full 0.991
_diffrn_reflns_Laue_measured_fraction_max 0.991
_diffrn_reflns_limit_h_max 33
_diffrn_reflns_limit_h_min -51
_diffrn_reflns_limit_k_max 8
_diffrn_reflns_limit_k_min -9
_diffrn_reflns_limit_l_max 9
_diffrn_reflns_limit_l_min -9
_diffrn_reflns_number 6991
_diffrn_reflns_point_group_measured_fraction_full 0.991
_diffrn_reflns_point_group_measured_fraction_max 0.991
_diffrn_reflns_theta_full 25.242
_diffrn_reflns_theta_max 25.998
_diffrn_reflns_theta_min 1.941
_exptl_absorpt_coefficient_mu 1.908
_exptl_absorpt_correction_T_max 0.963
_exptl_absorpt_correction_T_min 0.620
_exptl_absorpt_correction_type multi-scan
_exptl_absorpt_process_details 'SADABS(Bruker, 2000)'
_exptl_crystal_colour 'light blue'
_exptl_crystal_density_diffrn 1.819
_exptl_crystal_description sheet-like
_exptl_crystal_F_000 1376
_exptl_crystal_size_max 0.300
_exptl_crystal_size_mid 0.050
_exptl_crystal_size_min 0.020
_refine_diff_density_max 1.931
_refine_diff_density_min -1.643
_refine_diff_density_rms 0.213
_refine_ls_extinction_method none
_refine_ls_goodness_of_fit_ref 1.003
_refine_ls_hydrogen_treatment constr
_refine_ls_matrix_type full
_refine_ls_number_parameters 201
_refine_ls_number_reflns 2436
_refine_ls_number_restraints 54
_refine_ls_restrained_S_all 1.001
_refine_ls_R_factor_all 0.0795
_refine_ls_R_factor_gt 0.0666
_refine_ls_shift/su_max 0.001
_refine_ls_shift/su_mean 0.000
_refine_ls_structure_factor_coef Fsqd
_refine_ls_weighting_details 'w=1/[\s^2^(Fo^2^)+(0.1430P)^2^+14.9124P] where P=(Fo^2^+2Fc^2^)/3'
_refine_ls_weighting_scheme calc
_refine_ls_wR_factor_gt 0.1833
_refine_ls_wR_factor_ref 0.1974
_reflns_Friedel_coverage 0.000
_reflns_number_gt 1984
_reflns_number_total 2436
_reflns_threshold_expression 'I > 2\s(I)'
_cod_data_source_file c9dt00970a2.cif
_cod_data_source_block 1
_cod_depositor_comments 'Adding full bibliography for 7049621--7049623.cif.'
_cod_original_cell_volume 2488.0(17)
_cod_database_code 7049622
_shelx_shelxl_version_number 2018/3
_shelx_space_group_comment
;
The symmetry employed for this shelxl refinement is uniquely defined
by the following loop, which should always be used as a source of
symmetry information in preference to the above space-group names.
They are only intended as comments.
;
_shelx_estimated_absorpt_t_min 0.598
_shelx_estimated_absorpt_t_max 0.963

loop_
_space_group_symop_operation_xyz
'x, y, z'
'-x, y, -z+1/2'
'x+1/2, y+1/2, z'
'-x+1/2, y+1/2, -z+1/2'
'-x, -y, -z'
'x, -y, z-1/2'
'-x+1/2, -y+1/2, -z'
'x+1/2, -y+1/2, z-1/2'

loop_
_atom_site_label
_atom_site_type_symbol
_atom_site_fract_x
_atom_site_fract_y
_atom_site_fract_z
_atom_site_U_iso_or_equiv
_atom_site_adp_type
_atom_site_occupancy
_atom_site_site_symmetry_order
_atom_site_calc_flag
_atom_site_refinement_flags_posn
_atom_site_refinement_flags_adp
_atom_site_refinement_flags_occupancy
_atom_site_disorder_assembly
_atom_site_disorder_group
Cu1 Cu 0.75583(2) -0.05503(8) 0.93031(8) 0.0081(3) Uani 1 1 d . . . . .
P1 P 0.78882(3) 0.30606(17) 0.83533(16) 0.0074(3) Uani 1 1 d . . . . .
C1 C 0.83112(13) 0.3495(7) 0.8478(7) 0.0110(11) Uani 1 1 d . . . . .
C2 C 0.84172(14) 0.5065(8) 0.9169(7) 0.0140(11) Uani 1 1 d . . . . .
H2 H 0.827018 0.588748 0.950492 0.017 Uiso 1 1 calc R U . . .
C3 C 0.87476(15) 0.5437(7) 0.9370(8) 0.0165(12) Uani 1 1 d . . . . .
H3 H 0.881408 0.652510 0.977947 0.020 Uiso 1 1 calc R U . . .
C4 C 0.89718(13) 0.4213(8) 0.8969(8) 0.0185(13) Uani 1 1 d D . . . .
C5 C 0.88767(13) 0.2573(8) 0.8278(7) 0.0160(12) Uani 1 1 d . . . . .
C6 C 0.90959(14) 0.1248(8) 0.7847(8) 0.0207(13) Uani 1 1 d . . . . .
H6 H 0.931357 0.145832 0.799941 0.025 Uiso 1 1 calc R U . . .
C7 C 0.89925(16) -0.0328(8) 0.7212(9) 0.0243(14) Uani 1 1 d . . . . .
H7 H 0.913948 -0.118641 0.696369 0.029 Uiso 1 1 calc R U . . .
C8 C 0.86638(15) -0.0656(7) 0.6935(8) 0.0195(13) Uani 1 1 d . . . . .
H8 H 0.859448 -0.173624 0.651923 0.023 Uiso 1 1 calc R U . . .
C9 C 0.84467(14) 0.0603(7) 0.7271(8) 0.0167(12) Uani 1 1 d . . . . .
H9 H 0.823132 0.038720 0.702060 0.020 Uiso 1 1 calc R U . . .
C10 C 0.85406(13) 0.2220(7) 0.7989(7) 0.0120(11) Uani 1 1 d . . . . .
C11 C 0.93127(16) 0.4689(8) 0.9370(11) 0.0330(15) Uani 1 1 d D U . . .
O1 O 0.78273(9) 0.1497(5) 0.9542(5) 0.0099(8) Uani 1 1 d . . . . .
O2 O 0.77273(9) 0.4747(5) 0.8954(5) 0.0099(8) Uani 1 1 d . . . . .
O3 O 0.77687(9) 0.2694(5) 0.6471(4) 0.0103(8) Uani 1 1 d . . . . .
O4 O 0.93692(15) 0.6350(8) 0.9243(14) 0.042(2) Uani 0.822(15) 1 d D U P A 1
O5 O 0.95160(15) 0.3585(9) 0.9898(13) 0.045(2) Uani 0.822(15) 1 d D U P A 1
H5B H 0.970786 0.389819 1.011813 0.054 Uiso 0.822(15) 1 d R U P A 1
O4' O 0.9534(3) 0.373(3) 0.875(5) 0.038(4) Uani 0.178(15) 1 d D U P A 2
O5' O 0.9373(4) 0.619(3) 1.002(5) 0.038(4) Uani 0.178(15) 1 d D U P A 2
H5'B H 0.956500 0.649222 1.026640 0.046 Uiso 0.178(15) 1 d R U P A 2
O1W O 0.78711(8) -0.1869(5) 0.8006(5) 0.0106(8) Uani 1 1 d . . . . .
H1WA H 0.779679 -0.287378 0.775271 0.016 Uiso 1 1 d R U . . .
H1WB H 0.790749 -0.132408 0.707991 0.016 Uiso 1 1 d R U . . .
O2W O 0.9703(3) 0.6927(18) 0.973(2) 0.064(4) Uani 0.5 1 d . U P B 1

loop_
_atom_site_aniso_label
_atom_site_aniso_U_11
_atom_site_aniso_U_22
_atom_site_aniso_U_33
_atom_site_aniso_U_23
_atom_site_aniso_U_13
_atom_site_aniso_U_12
Cu1 0.0181(4) 0.0045(4) 0.0017(4) -0.0009(2) -0.0008(3) -0.0003(2)
P1 0.0176(7) 0.0033(7) 0.0010(6) -0.0001(5) -0.0015(5) -0.0002(5)
C1 0.017(3) 0.011(3) 0.005(2) 0.0026(19) -0.0002(19) 0.000(2)
C2 0.026(3) 0.006(3) 0.009(3) 0.002(2) -0.001(2) 0.000(2)
C3 0.026(3) 0.007(3) 0.016(3) -0.001(2) -0.004(2) -0.003(2)
C4 0.019(3) 0.018(3) 0.018(3) 0.001(2) -0.003(2) 0.001(2)
C5 0.019(3) 0.016(3) 0.013(3) 0.000(2) -0.003(2) 0.004(2)
C6 0.020(3) 0.023(3) 0.018(3) -0.003(3) -0.002(2) 0.003(3)
C7 0.030(3) 0.020(3) 0.022(3) -0.004(3) -0.001(3) 0.010(3)
C8 0.029(3) 0.013(3) 0.016(3) -0.006(2) -0.002(2) 0.000(2)
C9 0.020(3) 0.018(3) 0.012(3) -0.001(2) 0.000(2) -0.001(2)
C10 0.021(3) 0.010(3) 0.005(2) 0.002(2) -0.001(2) -0.001(2)
C11 0.021(3) 0.027(3) 0.050(4) -0.007(3) -0.005(3) -0.002(2)
O1 0.0192(19) 0.0072(18) 0.0032(16) 0.0015(14) -0.0006(14) -0.0004(15)
O2 0.021(2) 0.0037(19) 0.0049(18) 0.0027(13) 0.0020(15) -0.0001(15)
O3 0.0209(19) 0.0069(18) 0.0028(17) -0.0018(13) -0.0012(14) 0.0001(15)
O4 0.027(3) 0.030(3) 0.068(5) 0.009(3) -0.017(3) -0.009(2)
O5 0.025(3) 0.035(3) 0.072(6) -0.004(3) -0.024(3) -0.001(2)
O4' 0.020(6) 0.033(7) 0.060(8) -0.012(7) -0.009(7) -0.001(6)
O5' 0.027(7) 0.029(6) 0.057(8) -0.009(6) -0.014(7) -0.005(6)
O1W 0.0194(18) 0.0079(19) 0.0042(17) 0.0002(13) -0.0004(14) -0.0033(14)
O2W 0.039(6) 0.054(8) 0.098(10) 0.009(7) -0.019(6) -0.026(6)

loop_
_atom_type_symbol
_atom_type_description
_atom_type_scat_dispersion_real
_atom_type_scat_dispersion_imag
_atom_type_scat_source
C C 0.0033 0.0016 'International Tables Vol C Tables 4.2.6.8 and 6.1.1.4'
H H 0.0000 0.0000 'International Tables Vol C Tables 4.2.6.8 and 6.1.1.4'
O O 0.0106 0.0060 'International Tables Vol C Tables 4.2.6.8 and 6.1.1.4'
P P 0.1023 0.0942 'International Tables Vol C Tables 4.2.6.8 and 6.1.1.4'
Cu Cu 0.3201 1.2651 'International Tables Vol C Tables 4.2.6.8 and 6.1.1.4'

loop_
_geom_angle_atom_site_label_1
_geom_angle_atom_site_label_2
_geom_angle_atom_site_label_3
_geom_angle
_geom_angle_site_symmetry_1
_geom_angle_site_symmetry_3
O1 Cu1 O2 93.20(16) . 7_657
O1 Cu1 O1W 93.60(16) . .
O2 Cu1 O1W 164.42(15) 7_657 .
O1 Cu1 O3 164.88(15) . 4_646
O2 Cu1 O3 88.89(15) 7_657 4_646
O1W Cu1 O3 88.19(15) . 4_646
O3 P1 O1 111.4(2) . .
O3 P1 O2 108.2(2) . .
O1 P1 O2 112.5(2) . .
O3 P1 C1 110.7(2) . .
O1 P1 C1 107.9(2) . .
O2 P1 C1 106.0(2) . .
C2 C1 C10 119.2(5) . .
C2 C1 P1 118.5(4) . .
C10 C1 P1 122.2(4) . .
C1 C2 C3 120.7(5) . .
C1 C2 H2 119.6 . .
C3 C2 H2 119.6 . .
C4 C3 C2 121.1(5) . .
C4 C3 H3 119.5 . .
C2 C3 H3 119.5 . .
C3 C4 C5 120.6(5) . .
C3 C4 C11 116.5(5) . .
C5 C4 C11 122.9(5) . .
C4 C5 C6 123.4(5) . .
C4 C5 C10 118.6(5) . .
C6 C5 C10 118.0(5) . .
C7 C6 C5 121.2(6) . .
C7 C6 H6 119.4 . .
C5 C6 H6 119.4 . .
C6 C7 C8 120.1(6) . .
C6 C7 H7 119.9 . .
C8 C7 H7 119.9 . .
C9 C8 C7 120.4(5) . .
C9 C8 H8 119.8 . .
C7 C8 H8 119.8 . .
C8 C9 C10 121.6(6) . .
C8 C9 H9 119.2 . .
C10 C9 H9 119.2 . .
C9 C10 C1 121.7(5) . .
C9 C10 C5 118.5(5) . .
C1 C10 C5 119.7(5) . .
O5' C11 O4' 121.9(9) . .
O5 C11 O4 124.2(7) . .
O5 C11 C4 122.0(6) . .
O5' C11 C4 117.9(8) . .
O4' C11 C4 118.8(8) . .
O4 C11 C4 113.6(6) . .
P1 O1 Cu1 133.6(2) . .
P1 O2 Cu1 140.2(2) . 7_657
P1 O3 Cu1 110.2(2) . 4_656
C11 O5 H5B 119.7 . .
C11 O5' H5'B 119.6 . .
Cu1 O1W H1WA 109.6 . .
Cu1 O1W H1WB 109.3 . .
H1WA O1W H1WB 109.5 . .

loop_
_geom_bond_atom_site_label_1
_geom_bond_atom_site_label_2
_geom_bond_distance
_geom_bond_site_symmetry_2
Cu1 O1 1.938(4) .
Cu1 O2 1.953(4) 7_657
Cu1 O1W 1.975(4) .
Cu1 O3 1.992(4) 4_646
P1 O3 1.538(4) .
P1 O1 1.541(4) .
P1 O2 1.543(4) .
P1 C1 1.806(5) .
C1 C2 1.381(8) .
C1 C10 1.438(7) .
C2 C3 1.418(8) .
C2 H2 0.9300 .
C3 C4 1.377(8) .
C3 H3 0.9300 .
C4 C5 1.416(8) .
C4 C11 1.495(8) .
C5 C6 1.424(8) .
C5 C10 1.444(8) .
C6 C7 1.366(9) .
C6 H6 0.9300 .
C7 C8 1.409(9) .
C7 H7 0.9300 .
C8 C9 1.363(8) .
C8 H8 0.9300 .
C9 C10 1.406(8) .
C9 H9 0.9300 .
C11 O5 1.255(9) .
C11 O5' 1.280(10) .
C11 O4' 1.300(8) .
C11 O4 1.301(8) .
O5 H5B 0.8497 .
O5' H5'B 0.8501 .
O1W H1WA 0.8501 .
O1W H1WB 0.8500 .

loop_
_geom_hbond_atom_site_label_D
_geom_hbond_atom_site_label_H
_geom_hbond_atom_site_label_A
_geom_hbond_distance_DH
_geom_hbond_distance_HA
_geom_hbond_distance_DA
_geom_hbond_angle_DHA
_geom_hbond_site_symmetry_A
_geom_hbond_publ_flag
O1W H1WB O1 0.85 1.98 2.688(5) 140.7 6 yes
O1W H1WA O2 0.85 2.08 2.773(5) 138.9 1_545 yes
O5^a H5B^a O2W^a 0.85 2.55 3.302(13) 147.8 5_767 yes
C2 H2 O1W 0.93 2.63 3.373(7) 137.6 1_565 yes
O1W H1WA O2 0.85 2.08 2.773(5) 138.9 1_545 yes
O1W H1WB O1 0.85 1.98 2.688(5) 140.7 6 yes
O5^a H5B^a O2W^a 0.85 2.55 3.302(13) 147.8 5_767 yes
C2 H2 O1W 0.93 2.63 3.373(7) 137.6 1_565 yes
O1W H1WB O1 0.85 1.98 2.688(5) 140.7 6 yes
O1W H1WA O2 0.85 2.08 2.773(5) 138.9 1_545 yes
C2 H2 O1W 0.93 2.63 3.373(7) 137.6 1_565 yes
C2 H2 O1W 0.93 2.63 3.373(7) 137.6 1_565 yes
O1W H1WA O2 0.85 2.08 2.773(5) 138.9 1_545 yes
O1W H1WB O1 0.85 1.98 2.688(5) 140.7 6 yes
C2 H2 O1W 0.93 2.63 3.373(7) 137.6 1_565 yes
O1W H1WA O2 0.85 2.08 2.773(5) 138.9 1_545 yes
O1W H1WB O1 0.85 1.98 2.688(5) 140.7 6 yes
C2 H2 O1W 0.93 2.63 3.373(7) 137.6 1_565 yes
O5^a H5B^a O2W^a 0.85 2.55 3.302(13) 147.8 5_767 yes
O1W H1WA O2 0.85 2.08 2.773(5) 138.9 1_545 yes
O1W H1WB O1 0.85 1.98 2.688(5) 140.7 6 yes

loop_
_geom_torsion_atom_site_label_1
_geom_torsion_atom_site_label_2
_geom_torsion_atom_site_label_3
_geom_torsion_atom_site_label_4
_geom_torsion
_geom_torsion_site_symmetry_4
O3 P1 C1 C2 122.1(4) .
O1 P1 C1 C2 -115.7(4) .
O2 P1 C1 C2 5.1(5) .
O3 P1 C1 C10 -61.9(5) .
O1 P1 C1 C10 60.2(5) .
O2 P1 C1 C10 -179.0(4) .
C10 C1 C2 C3 1.0(8) .
P1 C1 C2 C3 177.1(4) .
C1 C2 C3 C4 -3.4(9) .
C2 C3 C4 C5 2.5(9) .
C2 C3 C4 C11 -175.0(6) .
C3 C4 C5 C6 -179.6(6) .
C11 C4 C5 C6 -2.2(10) .
C3 C4 C5 C10 0.6(9) .
C11 C4 C5 C10 178.0(6) .
C4 C5 C6 C7 178.8(6) .
C10 C5 C6 C7 -1.4(9) .
C5 C6 C7 C8 1.5(10) .
C6 C7 C8 C9 1.0(10) .
C7 C8 C9 C10 -3.5(9) .
C8 C9 C10 C1 -174.8(6) .
C8 C9 C10 C5 3.5(8) .
C2 C1 C10 C9 -179.7(5) .
P1 C1 C10 C9 4.5(7) .
C2 C1 C10 C5 2.1(7) .
P1 C1 C10 C5 -173.8(4) .
C4 C5 C10 C9 178.8(5) .
C6 C5 C10 C9 -1.0(8) .
C4 C5 C10 C1 -2.9(8) .
C6 C5 C10 C1 177.3(5) .
C3 C4 C11 O5 143.7(8) .
C5 C4 C11 O5 -33.8(12) .
C3 C4 C11 O5' -1(2) .
C5 C4 C11 O5' -179(2) .
C3 C4 C11 O4' -168(2) .
C5 C4 C11 O4' 14(2) .
C3 C4 C11 O4 -31.4(10) .
C5 C4 C11 O4 151.1(8) .
O3 P1 O1 Cu1 -16.0(4) .
O2 P1 O1 Cu1 105.7(3) .
C1 P1 O1 Cu1 -137.7(3) .
O3 P1 O2 Cu1 118.4(4) 7_657
O1 P1 O2 Cu1 -5.1(5) 7_657
C1 P1 O2 Cu1 -122.8(4) 7_657
O1 P1 O3 Cu1 120.6(2) 4_656
O2 P1 O3 Cu1 -3.6(3) 4_656
C1 P1 O3 Cu1 -119.3(2) 4_656
